data_4108992
loop_
_publ_author_name
'Smilja Djurdjevic'
'David A. Leigh'
'Hamish McNab'
'Simon Parsons'
'Gilberto Teobaldi'
'Francesco Zerbetto'

_publ_contact_author_email S.Parsons@ed.ac.uk
_publ_contact_author_name S.Parsons
_publ_section_title
;
 Extremely Strong and Readily Accessible AAA-DDD Triple Hydrogen Bond
 Complexes
;
_journal_name_full 'Journal of the American Chemical Society'
_journal_page_first 476
_journal_page_last 477
_journal_paper_doi 10.1021/ja067410t
_journal_volume 129
_journal_year 2007
_chemical_compound_source 'S. Djurdjevic SD2H/DDD '
_chemical_formula_moiety C16H10N2.2H2O
_chemical_formula_sum 'C16 H14 N2 O2'
_chemical_formula_weight 266.29
_chemical_name_systematic
; 
 ? 
;
_space_group_IT_number 61
_symmetry_cell_setting orthorhombic
_symmetry_space_group_name_Hall '-P 2ac 2ab'
_symmetry_space_group_name_H-M 'P b c a'
_atom_sites_solution_hydrogens mixed
_atom_sites_solution_primary direct
_atom_sites_solution_secondary difmap
_audit_creation_date 06-08-11
_audit_creation_method SHELXL-97
_cell_angle_alpha 90.00
_cell_angle_beta 90.00
_cell_angle_gamma 90.00
_cell_formula_units_Z 8
_cell_length_a 13.3373(9)
_cell_length_b 7.1636(5)
_cell_length_c 26.4564(18)
_cell_measurement_reflns_used 3232
_cell_measurement_temperature 150(2)
_cell_measurement_theta_max 21
_cell_measurement_theta_min 2
_cell_volume 2527.7(3)
_computing_cell_refinement Saint
_computing_data_collection Smart
_computing_data_reduction Saint
_computing_molecular_graphics XP
_computing_publication_material 'XCIF, PLATON'
_computing_structure_refinement 'SHELXL-97 (Sheldrick, 1997)'
_computing_structure_solution 'SHELXS-97 (Sheldrick, 1990)'
_diffrn_ambient_temperature 150(2)
_diffrn_measured_fraction_theta_full 1.000
_diffrn_measured_fraction_theta_max 1.000
_diffrn_measurement_device_type 'Bruker Smart Apex CCD'
_diffrn_measurement_method Omega
_diffrn_radiation_monochromator graphite
_diffrn_radiation_source 'fine-focus sealed tube'
_diffrn_radiation_type MoK\a
_diffrn_radiation_wavelength 0.71073
_diffrn_reflns_av_R_equivalents 0.0668
_diffrn_reflns_av_sigmaI/netI 0.0358
_diffrn_reflns_limit_h_max 15
_diffrn_reflns_limit_h_min -15
_diffrn_reflns_limit_k_max 8
_diffrn_reflns_limit_k_min -8
_diffrn_reflns_limit_l_max 31
_diffrn_reflns_limit_l_min -31
_diffrn_reflns_number 22710
_diffrn_reflns_theta_full 25.00
_diffrn_reflns_theta_max 25.00
_diffrn_reflns_theta_min 2.17
_exptl_absorpt_coefficient_mu 0.094
_exptl_absorpt_correction_T_max 0.984
_exptl_absorpt_correction_T_min 0.521
_exptl_absorpt_correction_type multi-scan
_exptl_absorpt_process_details 'Sadabs v2006/1 scaled by 1.32'
_exptl_crystal_colour colourless
_exptl_crystal_density_diffrn 1.399
_exptl_crystal_description lath
_exptl_crystal_F_000 1120
_exptl_crystal_recrystallization_method
;
From CHCl3 and MeOH
;
_exptl_crystal_size_max 1.05
_exptl_crystal_size_mid 0.34
_exptl_crystal_size_min 0.14
_refine_diff_density_max 0.188
_refine_diff_density_min -0.179
_refine_diff_density_rms 0.041
_refine_ls_extinction_method none
_refine_ls_goodness_of_fit_ref 1.053
_refine_ls_hydrogen_treatment riding/constr
_refine_ls_matrix_type full
_refine_ls_number_parameters 187
_refine_ls_number_reflns 2226
_refine_ls_number_restraints 0
_refine_ls_restrained_S_all 1.053
_refine_ls_R_factor_all 0.0621
_refine_ls_R_factor_gt 0.0437
_refine_ls_shift/su_max 0.001
_refine_ls_shift/su_mean 0.000
_refine_ls_structure_factor_coef Fsqd
_refine_ls_weighting_details 'calc w=1/[\s^2^(Fo^2^)+(0.0403P)^2^+1.4208P] where P=(Fo^2^+2Fc^2^)/3'
_refine_ls_weighting_scheme calc
_refine_ls_wR_factor_gt 0.0964
_refine_ls_wR_factor_ref 0.1041
_reflns_number_gt 1727
_reflns_number_total 2226
_reflns_threshold_expression >2sigma(I)
_cod_data_source_file ja067410tsi20061016_030616.cif
_cod_data_source_block dl6006
_cod_depositor_comments
;
The following automatic conversions were performed:

'_atom_sites_solution_hydrogens' value 'geom/difmap' was changed to
'mixed'.

Automatic conversion script
Id: cif_fix_values 6452 2018-10-05 10:23:21Z andrius 
;
_cod_original_sg_symbol_Hall ' -P 2ac 2ab'
_cod_database_code 4108992

loop_
_symmetry_equiv_pos_as_xyz
'x, y, z'
'-x+1/2, -y, z+1/2'
'-x, y+1/2, -z+1/2'
'x+1/2, -y+1/2, -z'
'-x, -y, -z'
'x-1/2, y, -z-1/2'
'x, -y-1/2, z-1/2'
'-x-1/2, y-1/2, z'

loop_
_atom_site_label
_atom_site_type_symbol
_atom_site_fract_x
_atom_site_fract_y
_atom_site_fract_z
_atom_site_U_iso_or_equiv
_atom_site_adp_type
_atom_site_occupancy
_atom_site_symmetry_multiplicity
_atom_site_calc_flag
_atom_site_refinement_flags
N1 N -0.03217(11) 0.4015(2) 0.64390(6) 0.0259(4) Uani 1 1 d .
C2 C -0.02673(14) 0.4649(3) 0.68998(8) 0.0259(5) Uani 1 1 d .
H2 H -0.0829 0.5317 0.7027 0.031 Uiso 1 1 calc R
C3 C 0.05103(15) 0.4894(3) 0.77426(7) 0.0268(5) Uani 1 1 d .
H3 H -0.0071 0.5504 0.7868 0.032 Uiso 1 1 calc R
C4 C 0.12812(15) 0.4488(3) 0.80639(8) 0.0283(5) Uani 1 1 d .
H4 H 0.1246 0.4846 0.8409 0.034 Uiso 1 1 calc R
C5 C 0.21233(15) 0.3544(3) 0.78806(7) 0.0261(5) Uani 1 1 d .
H5 H 0.2643 0.3200 0.8108 0.031 Uiso 1 1 calc R
C6 C 0.22115(14) 0.3103(3) 0.73754(7) 0.0229(4) Uani 1 1 d .
H6 H 0.2793 0.2468 0.7260 0.027 Uiso 1 1 calc R
C7 C 0.33327(14) 0.3127(3) 0.63402(7) 0.0227(4) Uani 1 1 d .
H7 H 0.3464 0.3604 0.6669 0.027 Uiso 1 1 calc R
C8 C 0.41145(15) 0.2785(3) 0.60150(8) 0.0260(5) Uani 1 1 d .
H8 H 0.4781 0.3044 0.6121 0.031 Uiso 1 1 calc R
C9 C 0.39498(15) 0.2062(3) 0.55309(8) 0.0296(5) Uani 1 1 d .
H9 H 0.4501 0.1792 0.5316 0.036 Uiso 1 1 calc R
C10 C 0.29934(15) 0.1747(3) 0.53699(8) 0.0278(5) Uani 1 1 d .
H10 H 0.2879 0.1263 0.5041 0.033 Uiso 1 1 calc R
C11 C 0.11757(15) 0.1955(3) 0.55103(7) 0.0264(5) Uani 1 1 d .
H11 H 0.1075 0.1385 0.5190 0.032 Uiso 1 1 calc R
N12 N 0.03876(12) 0.2520(2) 0.57577(6) 0.0255(4) Uani 1 1 d .
C21 C 0.05698(14) 0.4417(3) 0.72274(7) 0.0229(5) Uani 1 1 d .
C61 C 0.14479(13) 0.3582(3) 0.70259(7) 0.0207(4) Uani 1 1 d .
C62 C 0.14534(14) 0.3179(3) 0.64896(7) 0.0207(4) Uani 1 1 d .
C63 C 0.23330(14) 0.2772(3) 0.61891(7) 0.0203(4) Uani 1 1 d .
C101 C 0.21757(14) 0.2136(3) 0.56886(7) 0.0226(5) Uani 1 1 d .
C121 C 0.05318(14) 0.3227(3) 0.62368(7) 0.0226(5) Uani 1 1 d .
O1W O -0.13222(10) -0.0014(2) 0.56606(6) 0.0323(4) Uani 1 1 d G
H1W1 H -0.0892 0.0861 0.5665 0.048 Uiso 1 1 d G
H1W2 H -0.1883 0.0520 0.5710 0.048 Uiso 1 1 d G
O2W O -0.17334(13) -0.3894(3) 0.57814(8) 0.0563(5) Uani 1 1 d G
H2W1 H -0.1497 -0.2792 0.5777 0.084 Uiso 1 1 d G
H2W2 H -0.1318 -0.4525 0.5955 0.084 Uiso 1 1 d G

loop_
_atom_site_aniso_label
_atom_site_aniso_U_11
_atom_site_aniso_U_22
_atom_site_aniso_U_33
_atom_site_aniso_U_23
_atom_site_aniso_U_13
_atom_site_aniso_U_12
N1 0.0209(8) 0.0250(9) 0.0317(10) 0.0025(8) -0.0004(7) 0.0003(7)
C2 0.0222(10) 0.0226(11) 0.0329(12) 0.0015(9) 0.0049(9) 0.0012(9)
C3 0.0279(11) 0.0216(11) 0.0308(12) -0.0013(9) 0.0092(9) -0.0011(9)
C4 0.0340(12) 0.0268(12) 0.0240(11) -0.0020(9) 0.0049(9) -0.0055(10)
C5 0.0273(11) 0.0254(12) 0.0254(11) 0.0039(9) -0.0010(9) -0.0049(9)
C6 0.0214(10) 0.0220(11) 0.0253(11) 0.0007(9) 0.0027(8) -0.0008(8)
C7 0.0245(10) 0.0216(11) 0.0220(10) 0.0029(9) 0.0000(8) 0.0003(9)
C8 0.0212(10) 0.0243(11) 0.0326(12) 0.0062(9) 0.0017(9) 0.0000(9)
C9 0.0303(12) 0.0287(12) 0.0299(11) 0.0061(10) 0.0107(9) 0.0042(9)
C10 0.0367(12) 0.0242(11) 0.0226(10) 0.0007(9) 0.0038(9) 0.0014(10)
C11 0.0351(12) 0.0214(11) 0.0226(10) 0.0018(9) -0.0030(9) -0.0043(9)
N12 0.0261(9) 0.0248(9) 0.0255(9) 0.0003(8) -0.0041(7) -0.0025(7)
C21 0.0221(10) 0.0183(10) 0.0282(11) 0.0018(9) 0.0025(8) -0.0041(8)
C61 0.0205(10) 0.0154(10) 0.0262(11) 0.0022(8) 0.0016(8) -0.0019(8)
C62 0.0224(10) 0.0147(10) 0.0249(10) 0.0004(8) 0.0002(8) -0.0012(8)
C63 0.0235(10) 0.0129(10) 0.0246(10) 0.0037(8) 0.0004(8) 0.0000(8)
C101 0.0279(11) 0.0171(10) 0.0228(11) 0.0035(8) 0.0005(8) -0.0001(8)
C121 0.0224(10) 0.0181(10) 0.0274(11) 0.0039(9) -0.0008(8) -0.0028(8)
O1W 0.0277(8) 0.0326(9) 0.0367(9) 0.0001(7) -0.0021(7) -0.0027(7)
O2W 0.0403(10) 0.0425(11) 0.0861(14) 0.0137(11) -0.0299(9) -0.0045(9)

loop_
_atom_type_symbol
_atom_type_description
_atom_type_scat_dispersion_real
_atom_type_scat_dispersion_imag
_atom_type_scat_source
C C 0.0033 0.0016 'International Tables Vol C Tables 4.2.6.8 and 6.1.1.4'
H H 0.0000 0.0000 'International Tables Vol C Tables 4.2.6.8 and 6.1.1.4'
N N 0.0061 0.0033 'International Tables Vol C Tables 4.2.6.8 and 6.1.1.4'
O O 0.0106 0.0060 'International Tables Vol C Tables 4.2.6.8 and 6.1.1.4'

loop_
_geom_angle_atom_site_label_1
_geom_angle_atom_site_label_2
_geom_angle_atom_site_label_3
_geom_angle
C2 N1 C121 117.39(16)
N1 C2 C21 124.93(18)
C4 C3 C21 120.59(18)
C3 C4 C5 119.47(19)
C6 C5 C4 121.04(19)
C5 C6 C61 121.05(18)
C8 C7 C63 120.41(18)
C7 C8 C9 121.35(19)
C10 C9 C8 119.61(18)
C9 C10 C101 120.36(19)
N12 C11 C101 124.22(18)
C11 N12 C121 117.62(17)
C3 C21 C61 120.84(18)
C3 C21 C2 121.14(18)
C61 C21 C2 117.91(18)
C6 C61 C21 116.74(17)
C6 C61 C62 125.96(17)
C21 C61 C62 117.15(17)
C121 C62 C63 117.02(17)
C121 C62 C61 117.32(17)
C63 C62 C61 125.64(17)
C7 C63 C101 117.49(17)
C7 C63 C62 124.94(17)
C101 C63 C62 117.30(16)
C10 C101 C63 120.63(17)
C10 C101 C11 120.73(18)
C63 C101 C11 118.61(17)
N12 C121 N1 113.10(16)
N12 C121 C62 123.56(17)
N1 C121 C62 123.33(17)

loop_
_geom_bond_atom_site_label_1
_geom_bond_atom_site_label_2
_geom_bond_distance
N1 C2 1.303(3)
N1 C121 1.379(2)
C2 C21 1.423(3)
C3 C4 1.365(3)
C3 C21 1.407(3)
C4 C5 1.398(3)
C5 C6 1.378(3)
C6 C61 1.418(3)
C7 C8 1.374(3)
C7 C63 1.415(3)
C8 C9 1.399(3)
C9 C10 1.364(3)
C10 C101 1.406(3)
C11 N12 1.303(3)
C11 C101 1.421(3)
N12 C121 1.378(2)
C21 C61 1.419(3)
C61 C62 1.448(3)
C62 C121 1.400(3)
C62 C63 1.447(3)
C63 C101 1.416(3)

loop_
_cod_related_entry_id
_cod_related_entry_database
_cod_related_entry_code
1 ChemSpider 30660352
